data_4072276
loop_
_publ_author_name
'Wallenhorst, Carolin'
'Kehr, Gerald'
'Luftmann, Heinrich'
'Fr\"ohlich, Roland'
'Erker, Gerhard'

_publ_section_title
;
 Bis(iminoethyl)pyridine Systems with a Pendant Alkenyl Group. Part A:
 Cobalt and Iron Complexes and Their Catalytic Behavior&#x2020;
;
_journal_issue 24
_journal_name_full Organometallics
_journal_page_first 6547
_journal_paper_doi 10.1021/om800726y
_journal_volume 27
_journal_year 2008
_chemical_formula_sum 'C26 H35 N3'
_chemical_formula_weight 389.57
_chemical_name_systematic
; 
 ? 
;
_space_group_IT_number 14
_symmetry_cell_setting monoclinic
_symmetry_space_group_name_Hall '-P 2ybc'
_symmetry_space_group_name_H-M 'P 1 21/c 1'
_atom_sites_solution_hydrogens geom
_atom_sites_solution_primary direct
_atom_sites_solution_secondary difmap
_audit_creation_method SHELXL-97
_cell_angle_alpha 90.00
_cell_angle_beta 94.74(1)
_cell_angle_gamma 90.00
_cell_formula_units_Z 4
_cell_length_a 9.247(1)
_cell_length_b 20.691(1)
_cell_length_c 12.481(1)
_cell_measurement_reflns_used 4083
_cell_measurement_temperature 223(2)
_cell_measurement_theta_max 68.25
_cell_measurement_theta_min 0.88
_cell_volume 2379.8(3)
_computing_cell_refinement 'Collect (Nonius B.V., 1998)'
_computing_data_collection 'Collect (Nonius B.V., 1998)'
_computing_data_reduction 'Denzo-SMN (Otwinowski & Minor, 1997)'
_computing_molecular_graphics 'XP (BrukerAXS, 2000)'
_computing_publication_material 'SHELXL-97 (Sheldrick, 1997)'
_computing_structure_refinement 'SHELXL-97 (Sheldrick, 1997)'
_computing_structure_solution 'SHELXS-97 (Sheldrick, 1990)'
_diffrn_ambient_temperature 223(2)
_diffrn_measured_fraction_theta_full 0.974
_diffrn_measured_fraction_theta_max 0.974
_diffrn_measurement_device_type 'Nonius KappaCCD APEXII'
_diffrn_measurement_method '\w and \f scans'
_diffrn_radiation_monochromator graphite
_diffrn_radiation_source 'fine-focus sealed tube'
_diffrn_radiation_type CuK\a
_diffrn_radiation_wavelength 1.54178
_diffrn_reflns_av_R_equivalents 0.045
_diffrn_reflns_av_sigmaI/netI 0.0270
_diffrn_reflns_limit_h_max 10
_diffrn_reflns_limit_h_min -10
_diffrn_reflns_limit_k_max 24
_diffrn_reflns_limit_k_min -24
_diffrn_reflns_limit_l_max 14
_diffrn_reflns_limit_l_min -14
_diffrn_reflns_number 16747
_diffrn_reflns_theta_full 68.11
_diffrn_reflns_theta_max 68.11
_diffrn_reflns_theta_min 4.15
_exptl_absorpt_coefficient_mu 0.484
_exptl_absorpt_correction_T_max 0.9532
_exptl_absorpt_correction_T_min 0.8684
_exptl_absorpt_correction_type empirical
_exptl_absorpt_process_details 'Denzo (Otwinowski, Borek, Majewski & Minor, 2003)'
_exptl_crystal_colour colourless
_exptl_crystal_density_diffrn 1.087
_exptl_crystal_density_method 'not measured'
_exptl_crystal_description block
_exptl_crystal_F_000 848
_exptl_crystal_size_max 0.30
_exptl_crystal_size_mid 0.15
_exptl_crystal_size_min 0.10
_refine_diff_density_max 0.372
_refine_diff_density_min -0.218
_refine_diff_density_rms 0.032
_refine_ls_extinction_method none
_refine_ls_goodness_of_fit_ref 1.044
_refine_ls_hydrogen_treatment riding
_refine_ls_matrix_type full
_refine_ls_number_parameters 296
_refine_ls_number_reflns 4225
_refine_ls_number_restraints 0
_refine_ls_restrained_S_all 1.044
_refine_ls_R_factor_all 0.0675
_refine_ls_R_factor_gt 0.0541
_refine_ls_shift/su_max 0.000
_refine_ls_shift/su_mean 0.000
_refine_ls_structure_factor_coef Fsqd
_refine_ls_weighting_details 'calc w=1/[\s^2^(Fo^2^)+(0.0690P)^2^+0.6554P] where P=(Fo^2^+2Fc^2^)/3'
_refine_ls_weighting_scheme calc
_refine_ls_wR_factor_gt 0.1395
_refine_ls_wR_factor_ref 0.1512
_reflns_number_gt 3369
_reflns_number_total 4225
_reflns_threshold_expression >2sigma(I)
_cod_data_source_file om800726y_si_005.cif
_cod_data_source_block erk3589
_cod_original_sg_symbol_H-M P21/c
_cod_database_code 4072276

loop_
_symmetry_equiv_pos_as_xyz
'x, y, z'
'-x, y+1/2, -z+1/2'
'-x, -y, -z'
'x, -y-1/2, z-1/2'

loop_
_atom_site_label
_atom_site_type_symbol
_atom_site_fract_x
_atom_site_fract_y
_atom_site_fract_z
_atom_site_U_iso_or_equiv
_atom_site_adp_type
_atom_site_occupancy
_atom_site_symmetry_multiplicity
_atom_site_calc_flag
_atom_site_refinement_flags
_atom_site_disorder_assembly
_atom_site_disorder_group
N1 N 0.73608(15) 0.34547(7) 0.65428(11) 0.0491(4) Uani 1 1 d . . .
C2 C 0.81708(17) 0.39349(8) 0.61860(13) 0.0466(4) Uani 1 1 d . . .
C3 C 0.90186(19) 0.38580(9) 0.53339(14) 0.0543(4) Uani 1 1 d . . .
H3 H 0.9591 0.4200 0.5110 0.065 Uiso 1 1 calc R . .
C4 C 0.9008(2) 0.32682(9) 0.48183(16) 0.0622(5) Uani 1 1 d . . .
H4 H 0.9579 0.3202 0.4239 0.075 Uiso 1 1 calc R . .
C5 C 0.8152(2) 0.27778(9) 0.51607(15) 0.0567(5) Uani 1 1 d . . .
H5 H 0.8120 0.2375 0.4812 0.068 Uiso 1 1 calc R . .
C6 C 0.73402(18) 0.28866(8) 0.60250(14) 0.0492(4) Uani 1 1 d . . .
C7 C 0.80752(18) 0.45708(8) 0.67462(13) 0.0482(4) Uani 1 1 d . . .
C8 C 0.7202(2) 0.45939(10) 0.77082(16) 0.0658(5) Uani 1 1 d . . .
H8A H 0.7190 0.5032 0.7982 0.099 Uiso 1 1 calc R . .
H8B H 0.7635 0.4309 0.8263 0.099 Uiso 1 1 calc R . .
H8C H 0.6216 0.4455 0.7501 0.099 Uiso 1 1 calc R . .
N9 N 0.87183(15) 0.50475(7) 0.63517(11) 0.0489(3) Uani 1 1 d . . .
C10 C 0.86780(18) 0.56767(8) 0.68038(13) 0.0479(4) Uani 1 1 d . . .
C11 C 0.77350(18) 0.61333(9) 0.63013(14) 0.0525(4) Uani 1 1 d . . .
C12 C 0.7770(2) 0.67598(9) 0.67118(16) 0.0610(5) Uani 1 1 d . . .
H12 H 0.7134 0.7072 0.6393 0.073 Uiso 1 1 calc R . .
C13 C 0.8715(2) 0.69308(10) 0.75731(16) 0.0651(5) Uani 1 1 d . . .
H13 H 0.8713 0.7355 0.7844 0.078 Uiso 1 1 calc R . .
C14 C 0.9666(2) 0.64789(9) 0.80377(15) 0.0617(5) Uani 1 1 d . . .
H14 H 1.0320 0.6602 0.8618 0.074 Uiso 1 1 calc R . .
C15 C 0.96802(19) 0.58459(9) 0.76685(14) 0.0528(4) Uani 1 1 d . . .
C16 C 0.6702(2) 0.59475(10) 0.53408(15) 0.0637(5) Uani 1 1 d . . .
H16 H 0.7062 0.5538 0.5050 0.076 Uiso 1 1 calc R . .
C17 C 0.6647(3) 0.64438(15) 0.44383(19) 0.0972(8) Uani 1 1 d . . .
H17A H 0.6256 0.6847 0.4688 0.146 Uiso 1 1 calc R . .
H17B H 0.6031 0.6285 0.3828 0.146 Uiso 1 1 calc R . .
H17C H 0.7618 0.6516 0.4224 0.146 Uiso 1 1 calc R . .
C18 C 0.5178(2) 0.58174(13) 0.5679(2) 0.0840(7) Uani 1 1 d . . .
H18A H 0.4780 0.6213 0.5951 0.126 Uiso 1 1 calc R . .
H18B H 0.5226 0.5490 0.6238 0.126 Uiso 1 1 calc R . .
H18C H 0.4561 0.5666 0.5064 0.126 Uiso 1 1 calc R . .
C19 C 1.0791(2) 0.53583(10) 0.81304(16) 0.0629(5) Uani 1 1 d . . .
H19 H 1.0300 0.4934 0.8144 0.075 Uiso 1 1 calc R . .
C20 C 1.2013(2) 0.52956(13) 0.7382(2) 0.0832(7) Uani 1 1 d . . .
H20A H 1.2463 0.5714 0.7301 0.125 Uiso 1 1 calc R . .
H20B H 1.1617 0.5141 0.6685 0.125 Uiso 1 1 calc R . .
H20C H 1.2732 0.4992 0.7687 0.125 Uiso 1 1 calc R . .
C21 C 1.1388(3) 0.55104(12) 0.92748(17) 0.0809(7) Uani 1 1 d . . .
H21A H 1.1957 0.5904 0.9279 0.121 Uiso 1 1 calc R . .
H21B H 1.1998 0.5157 0.9551 0.121 Uiso 1 1 calc R . .
H21C H 1.0590 0.5567 0.9724 0.121 Uiso 1 1 calc R . .
C22 C 0.63495(19) 0.23789(9) 0.64106(15) 0.0545(4) Uani 1 1 d . . .
C23 C 0.5850(3) 0.24593(12) 0.75089(18) 0.0874(7) Uani 1 1 d . . .
H23A H 0.4817 0.2548 0.7453 0.131 Uiso 1 1 calc R . .
H23B H 0.6367 0.2816 0.7869 0.131 Uiso 1 1 calc R . .
H23C H 0.6043 0.2066 0.7918 0.131 Uiso 1 1 calc R . .
N24 N 0.59725(18) 0.19290(8) 0.57561(14) 0.0658(4) Uani 1 1 d . B .
C25 C 0.4958(2) 0.14311(11) 0.6062(2) 0.0761(6) Uani 1 1 d . . .
H25A H 0.4158 0.1634 0.6405 0.091 Uiso 1 1 calc R A 1
H25B H 0.5458 0.1135 0.6581 0.091 Uiso 1 1 calc R A 1
C26A C 0.4374(3) 0.10653(14) 0.5104(3) 0.1044(9) Uani 0.445(11) 1 d P B 1
H26A H 0.3848 0.0676 0.5293 0.125 Uiso 0.445(11) 1 calc PR B 1
H26B H 0.5127 0.0952 0.4629 0.125 Uiso 0.445(11) 1 calc PR B 1
C27A C 0.3305(9) 0.1622(4) 0.4604(9) 0.093(3) Uani 0.445(11) 1 d P B 1
H27A H 0.2646 0.1751 0.5141 0.112 Uiso 0.445(11) 1 calc PR B 1
H27B H 0.3882 0.2000 0.4438 0.112 Uiso 0.445(11) 1 calc PR B 1
C28A C 0.2418(12) 0.1404(4) 0.3591(8) 0.106(4) Uani 0.445(11) 1 d P B 1
H28A H 0.2822 0.1234 0.2985 0.127 Uiso 0.445(11) 1 calc PR B 1
C29A C 0.1055(15) 0.1480(8) 0.3660(15) 0.093(3) Uani 0.445(11) 1 d P B 1
H29A H 0.0716 0.1654 0.4288 0.111 Uiso 0.445(11) 1 calc PR B 1
H29B H 0.0392 0.1363 0.3081 0.111 Uiso 0.445(11) 1 calc PR B 1
C26B C 0.4374(3) 0.10653(14) 0.5104(3) 0.1044(9) Uani 0.555(11) 1 d P B 2
H26C H 0.5190 0.0814 0.4873 0.125 Uiso 0.555(11) 1 calc PR B 2
H26D H 0.3693 0.0751 0.5366 0.125 Uiso 0.555(11) 1 calc PR B 2
C27B C 0.3639(6) 0.1339(3) 0.4115(4) 0.0698(17) Uani 0.555(11) 1 d P B 2
H27C H 0.3661 0.1025 0.3529 0.084 Uiso 0.555(11) 1 calc PR B 2
H27D H 0.4154 0.1728 0.3911 0.084 Uiso 0.555(11) 1 calc PR B 2
C28B C 0.2106(7) 0.1506(3) 0.4278(7) 0.092(2) Uani 0.555(11) 1 d P B 2
H28B H 0.1890 0.1659 0.4955 0.110 Uiso 0.555(11) 1 calc PR B 2
C29B C 0.093(2) 0.1442(8) 0.3442(14) 0.158(7) Uani 0.555(11) 1 d P B 2
H29C H 0.1120 0.1289 0.2758 0.190 Uiso 0.555(11) 1 calc PR B 2
H29D H -0.0020 0.1553 0.3583 0.190 Uiso 0.555(11) 1 calc PR B 2

loop_
_atom_site_aniso_label
_atom_site_aniso_U_11
_atom_site_aniso_U_22
_atom_site_aniso_U_33
_atom_site_aniso_U_23
_atom_site_aniso_U_13
_atom_site_aniso_U_12
N1 0.0460(8) 0.0508(8) 0.0502(8) 0.0025(6) 0.0022(6) -0.0021(6)
C2 0.0413(9) 0.0509(9) 0.0470(9) 0.0030(7) 0.0008(7) -0.0019(7)
C3 0.0514(10) 0.0544(10) 0.0583(10) -0.0015(8) 0.0107(8) -0.0064(8)
C4 0.0619(11) 0.0617(11) 0.0656(12) -0.0078(9) 0.0204(9) -0.0046(9)
C5 0.0582(11) 0.0509(10) 0.0619(11) -0.0056(8) 0.0103(9) -0.0009(8)
C6 0.0444(9) 0.0480(9) 0.0544(10) 0.0023(7) -0.0004(7) 0.0010(7)
C7 0.0449(9) 0.0520(10) 0.0474(9) 0.0004(7) 0.0027(7) -0.0024(7)
C8 0.0756(13) 0.0636(12) 0.0610(11) -0.0069(9) 0.0219(10) -0.0095(10)
N9 0.0472(8) 0.0498(8) 0.0498(8) -0.0013(6) 0.0039(6) -0.0026(6)
C10 0.0471(9) 0.0490(9) 0.0483(9) -0.0018(7) 0.0086(7) -0.0027(7)
C11 0.0470(9) 0.0587(10) 0.0529(10) 0.0008(8) 0.0098(7) 0.0036(8)
C12 0.0623(11) 0.0564(11) 0.0660(12) 0.0008(9) 0.0150(9) 0.0106(9)
C13 0.0789(14) 0.0519(11) 0.0663(12) -0.0067(9) 0.0178(10) -0.0015(10)
C14 0.0717(12) 0.0571(11) 0.0562(11) -0.0043(9) 0.0041(9) -0.0108(9)
C15 0.0549(10) 0.0513(10) 0.0522(10) 0.0006(8) 0.0043(8) -0.0077(8)
C16 0.0579(11) 0.0711(13) 0.0610(11) -0.0058(9) -0.0006(9) 0.0144(9)
C17 0.0882(18) 0.126(2) 0.0738(15) 0.0224(15) -0.0129(13) -0.0007(16)
C18 0.0614(13) 0.1003(18) 0.0886(16) -0.0083(14) -0.0033(11) -0.0062(12)
C19 0.0638(12) 0.0579(11) 0.0646(11) 0.0050(9) -0.0086(9) -0.0057(9)
C20 0.0655(14) 0.0918(17) 0.0910(16) 0.0065(13) -0.0011(12) 0.0150(12)
C21 0.0840(15) 0.0834(15) 0.0710(14) 0.0078(11) -0.0193(11) -0.0073(12)
C22 0.0509(10) 0.0497(10) 0.0627(11) 0.0063(8) 0.0038(8) -0.0012(8)
C23 0.1151(19) 0.0816(15) 0.0681(13) 0.0023(12) 0.0226(13) -0.0337(14)
N24 0.0617(10) 0.0564(9) 0.0807(11) -0.0029(8) 0.0132(8) -0.0122(8)
C25 0.0688(13) 0.0626(13) 0.0980(16) 0.0036(11) 0.0128(12) -0.0163(10)
C26A 0.0987(19) 0.0912(19) 0.120(2) 0.0151(16) -0.0120(16) -0.0428(16)
C27A 0.087(5) 0.075(4) 0.117(7) 0.011(5) -0.003(4) -0.012(3)
C28A 0.163(10) 0.077(4) 0.074(5) 0.002(4) -0.008(6) -0.032(5)
C29A 0.066(5) 0.085(7) 0.123(8) 0.018(5) -0.018(6) -0.011(5)
C26B 0.0987(19) 0.0912(19) 0.120(2) 0.0151(16) -0.0120(16) -0.0428(16)
C27B 0.081(3) 0.072(3) 0.057(3) -0.017(2) 0.015(2) -0.021(2)
C28B 0.087(5) 0.096(4) 0.092(5) -0.008(3) -0.001(3) -0.003(3)
C29B 0.178(11) 0.100(7) 0.175(10) 0.053(6) -0.109(8) -0.065(6)

loop_
_atom_type_symbol
_atom_type_description
_atom_type_scat_dispersion_real
_atom_type_scat_dispersion_imag
_atom_type_scat_source
C C 0.0181 0.0091 'International Tables Vol C Tables 4.2.6.8 and 6.1.1.4'
H H 0.0000 0.0000 'International Tables Vol C Tables 4.2.6.8 and 6.1.1.4'
N N 0.0311 0.0180 'International Tables Vol C Tables 4.2.6.8 and 6.1.1.4'

loop_
_geom_angle_atom_site_label_1
_geom_angle_atom_site_label_2
_geom_angle_atom_site_label_3
_geom_angle
C6 N1 C2 118.37(14)
N1 C2 C3 122.53(16)
N1 C2 C7 116.10(14)
C3 C2 C7 121.35(15)
C4 C3 C2 118.58(16)
C5 C4 C3 119.32(17)
C4 C5 C6 119.04(17)
N1 C6 C5 122.13(16)
N1 C6 C22 116.38(15)
C5 C6 C22 121.47(16)
N9 C7 C2 116.97(15)
N9 C7 C8 125.76(16)
C2 C7 C8 117.25(15)
C7 N9 C10 121.91(14)
C11 C10 C15 121.51(16)
C11 C10 N9 118.48(15)
C15 C10 N9 119.68(15)
C12 C11 C10 117.96(17)
C12 C11 C16 121.31(17)
C10 C11 C16 120.73(16)
C13 C12 C11 121.41(18)
C12 C13 C14 119.79(18)
C13 C14 C15 121.56(19)
C14 C15 C10 117.72(17)
C14 C15 C19 121.67(17)
C10 C15 C19 120.51(16)
C11 C16 C17 113.17(18)
C11 C16 C18 111.13(16)
C17 C16 C18 110.39(18)
C15 C19 C21 113.61(18)
C15 C19 C20 109.58(16)
C21 C19 C20 111.21(18)
N24 C22 C23 125.77(17)
N24 C22 C6 116.76(16)
C23 C22 C6 117.42(17)
C22 N24 C25 119.75(17)
N24 C25 C26A 110.38(19)
C25 C26A C27A 96.8(5)
C28A C27A C26A 112.5(9)
C29A C28A C27A 112.1(15)
C29B C28B C27B 123.1(11)

loop_
_geom_bond_atom_site_label_1
_geom_bond_atom_site_label_2
_geom_bond_distance
N1 C6 1.341(2)
N1 C2 1.342(2)
C2 C3 1.382(2)
C2 C7 1.496(2)
C3 C4 1.379(3)
C4 C5 1.376(3)
C5 C6 1.383(2)
C6 C22 1.499(2)
C7 N9 1.272(2)
C7 C8 1.502(2)
N9 C10 1.421(2)
C10 C11 1.398(2)
C10 C15 1.407(2)
C11 C12 1.393(3)
C11 C16 1.519(3)
C12 C13 1.374(3)
C13 C14 1.378(3)
C14 C15 1.389(3)
C15 C19 1.519(3)
C16 C17 1.522(3)
C16 C18 1.528(3)
C19 C21 1.521(3)
C19 C20 1.529(3)
C22 N24 1.268(2)
C22 C23 1.491(3)
N24 C25 1.465(2)
C25 C26A 1.479(4)
C26A C27A 1.609(8)
C27A C28A 1.517(15)
C28A C29A 1.280(16)
C27B C28B 1.489(10)
C28B C29B 1.449(19)

loop_
_geom_torsion_atom_site_label_1
_geom_torsion_atom_site_label_2
_geom_torsion_atom_site_label_3
_geom_torsion_atom_site_label_4
_geom_torsion
C6 N1 C2 C3 -2.4(2)
C6 N1 C2 C7 176.00(14)
N1 C2 C3 C4 1.3(3)
C7 C2 C3 C4 -176.96(17)
C2 C3 C4 C5 0.4(3)
C3 C4 C5 C6 -0.9(3)
C2 N1 C6 C5 1.7(2)
C2 N1 C6 C22 -176.35(14)
C4 C5 C6 N1 -0.1(3)
C4 C5 C6 C22 177.88(17)
N1 C2 C7 N9 -173.15(15)
C3 C2 C7 N9 5.2(2)
N1 C2 C7 C8 5.5(2)
C3 C2 C7 C8 -176.13(16)
C2 C7 N9 C10 178.77(14)
C8 C7 N9 C10 0.3(3)
C7 N9 C10 C11 -101.70(19)
C7 N9 C10 C15 84.8(2)
C15 C10 C11 C12 -2.7(2)
N9 C10 C11 C12 -176.06(15)
C15 C10 C11 C16 177.58(15)
N9 C10 C11 C16 4.2(2)
C10 C11 C12 C13 1.0(3)
C16 C11 C12 C13 -179.26(17)
C11 C12 C13 C14 0.9(3)
C12 C13 C14 C15 -1.1(3)
C13 C14 C15 C10 -0.5(3)
C13 C14 C15 C19 175.94(17)
C11 C10 C15 C14 2.5(2)
N9 C10 C15 C14 175.73(15)
C11 C10 C15 C19 -174.03(16)
N9 C10 C15 C19 -0.8(2)
C12 C11 C16 C17 44.3(2)
C10 C11 C16 C17 -135.96(19)
C12 C11 C16 C18 -80.5(2)
C10 C11 C16 C18 99.2(2)
C14 C15 C19 C21 25.4(3)
C10 C15 C19 C21 -158.22(17)
C14 C15 C19 C20 -99.6(2)
C10 C15 C19 C20 76.7(2)
N1 C6 C22 N24 158.87(16)
C5 C6 C22 N24 -19.2(3)
N1 C6 C22 C23 -18.9(2)
C5 C6 C22 C23 163.00(19)
C23 C22 N24 C25 0.1(3)
C6 C22 N24 C25 -177.45(17)
C22 N24 C25 C26A 165.0(2)
N24 C25 C26A C27A -73.8(4)
C25 C26A C27A C28A -177.1(8)
C26A C27A C28A C29A 125.3(10)
